data_7051713
loop_
_publ_author_name
'Ababei, Rodica'
'Li, Yang-Guang'
'Roubeau, Olivier'
'Kalisz, Marguerite'
'Br\'efuel, Nicolas'
'Coulon, Claude'
'Hart\'e, Etienne'
'Liu, Xueting'
'Mathoni\`ere, Corine'
'Cl\'erac, Rodolphe'

_publ_section_title
;
 Bimetallic cyanido-bridged magnetic materials derived from
 manganese(iii) Schiff-base complexes and
 pentacyanidonitrosylferrate(ii) precursor
;
_journal_issue 6
_journal_name_full 'New Journal of Chemistry'
_journal_page_first 1237
_journal_paper_doi 10.1039/b903399h
_journal_volume 33
_journal_year 2009
_chemical_formula_sum 'C37 H28 Fe Mn2 N10 O6'
_chemical_formula_weight 874.42
_chemical_name_systematic
;
?
;
_space_group_IT_number 130
_symmetry_cell_setting tetragonal
_symmetry_space_group_name_Hall '-P 4a 2ac'
_symmetry_space_group_name_H-M 'P 4/n c c :2'
_atom_sites_solution_hydrogens geom
_atom_sites_solution_primary direct
_atom_sites_solution_secondary difmap
_audit_creation_method SHELXL-97
_cell_angle_alpha 90.00
_cell_angle_beta 90.00
_cell_angle_gamma 90.00
_cell_formula_units_Z 4
_cell_length_a 14.751(2)
_cell_length_b 14.751(2)
_cell_length_c 17.063(3)
_cell_measurement_temperature 150(2)
_cell_volume 3712.8(10)
_computing_structure_refinement 'SHELXL-97 (Sheldrick, 1997)'
_computing_structure_solution 'SHELXS-97 (Sheldrick, 1990)'
_diffrn_ambient_temperature 150(2)
_diffrn_detector_area_resol_mean 9
_diffrn_measured_fraction_theta_full 0.993
_diffrn_measured_fraction_theta_max 0.993
_diffrn_measurement_device_type 'Nonius KappaCCD diffractometer'
_diffrn_measurement_method CCD
_diffrn_radiation_monochromator graphite
_diffrn_radiation_source 'fine-focus sealed tube'
_diffrn_radiation_type MoK\a
_diffrn_radiation_wavelength 0.71073
_diffrn_reflns_av_R_equivalents 0.0363
_diffrn_reflns_av_sigmaI/netI 0.0303
_diffrn_reflns_limit_h_max 17
_diffrn_reflns_limit_h_min -17
_diffrn_reflns_limit_k_max 12
_diffrn_reflns_limit_k_min -12
_diffrn_reflns_limit_l_max 20
_diffrn_reflns_limit_l_min -20
_diffrn_reflns_number 5480
_diffrn_reflns_theta_full 25.00
_diffrn_reflns_theta_max 25.00
_diffrn_reflns_theta_min 3.31
_diffrn_standards_decay_% 0
_diffrn_standards_interval_count 0
_diffrn_standards_number 0
_exptl_absorpt_coefficient_mu 1.116
_exptl_absorpt_correction_T_max 0.7833
_exptl_absorpt_correction_T_min 0.7451
_exptl_absorpt_correction_type empirical
_exptl_absorpt_process_details '(blessing, 1995, 1997)'
_exptl_crystal_colour brown
_exptl_crystal_density_diffrn 1.564
_exptl_crystal_density_method 'not measured'
_exptl_crystal_description block
_exptl_crystal_F_000 1776
_exptl_crystal_size_max 0.28
_exptl_crystal_size_mid 0.26
_exptl_crystal_size_min 0.23
_refine_diff_density_max 3.354
_refine_diff_density_min -0.776
_refine_diff_density_rms 0.091
_refine_ls_extinction_method none
_refine_ls_goodness_of_fit_ref 0.948
_refine_ls_hydrogen_treatment constr
_refine_ls_matrix_type full
_refine_ls_number_parameters 137
_refine_ls_number_reflns 1635
_refine_ls_number_restraints 18
_refine_ls_restrained_S_all 0.969
_refine_ls_R_factor_all 0.0564
_refine_ls_R_factor_gt 0.0496
_refine_ls_shift/su_max 0.001
_refine_ls_shift/su_mean 0.000
_refine_ls_structure_factor_coef Fsqd
_refine_ls_weighting_details 'calc w=1/[\s^2^(Fo^2^)+(0.0682P)^2^+17.2751P] where P=(Fo^2^+2Fc^2^)/3'
_refine_ls_weighting_scheme calc
_refine_ls_wR_factor_gt 0.1318
_refine_ls_wR_factor_ref 0.1390
_reflns_number_gt 1409
_reflns_number_total 1635
_reflns_threshold_expression >2sigma(I)
_cod_data_source_file b903399h.txt
_cod_data_source_block 2
_cod_depositor_comments
;
The following automatic conversions were performed:
'_symmetry_cell_setting' value 'Tetragonal' changed to 'tetragonal'
according to '/home/saulius/struct/CIF-dictionaries/cif_core.dic'
dictionary named 'cif_core.dic' version 2.4.1 from 2010-06-29.

Automatic conversion script
Id: cif_fix_enum 1527 2010-12-29 10:47:43Z saulius 
;
_cod_original_cell_volume 3713.1(11)
_cod_original_sg_symbol_H-M P4/ncc
_cod_database_code 7051713

loop_
_symmetry_equiv_pos_as_xyz
'x, y, z'
'-x+1/2, -y+1/2, z'
'-y+1/2, x, z'
'y, -x+1/2, z'
'-x, y+1/2, -z+1/2'
'x+1/2, -y, -z+1/2'
'y+1/2, x+1/2, -z+1/2'
'-y, -x, -z+1/2'
'-x, -y, -z'
'x-1/2, y-1/2, -z'
'y-1/2, -x, -z'
'-y, x-1/2, -z'
'x, -y-1/2, z-1/2'
'-x-1/2, y, z-1/2'
'-y-1/2, -x-1/2, z-1/2'
'y, x, z-1/2'

loop_
_atom_site_label
_atom_site_type_symbol
_atom_site_fract_x
_atom_site_fract_y
_atom_site_fract_z
_atom_site_U_iso_or_equiv
_atom_site_adp_type
_atom_site_occupancy
_atom_site_symmetry_multiplicity
_atom_site_calc_flag
_atom_site_refinement_flags
_atom_site_disorder_assembly
_atom_site_disorder_group
Fe1 Fe 0.2500 0.2500 0.24287(6) 0.0206(3) Uani 1 4 d S . .
Mn1 Mn 0.04730(4) 0.54730(4) 0.2500 0.0198(3) Uani 1 2 d S . .
O1 O 0.09314(18) 0.62188(19) 0.16931(16) 0.0277(6) Uani 1 1 d . . .
N1 N -0.0383(2) 0.4885(2) 0.1760(2) 0.0307(8) Uani 1 1 d . . .
C1 C -0.0236(3) 0.5979(3) 0.0722(2) 0.0282(9) Uani 1 1 d . . .
C2 C 0.0537(3) 0.6435(3) 0.1019(2) 0.0250(8) Uani 1 1 d . . .
C3 C 0.0913(3) 0.7133(3) 0.0561(2) 0.0308(9) Uani 1 1 d . . .
H3 H 0.1438 0.7442 0.0741 0.031 Uiso 1 1 calc R . .
C4 C 0.0529(3) 0.7376(3) -0.0148(3) 0.0369(11) Uani 1 1 d . . .
H4 H 0.0804 0.7841 -0.0452 0.037 Uiso 1 1 calc R . .
C5 C -0.0245(3) 0.6959(3) -0.0424(3) 0.0403(11) Uani 1 1 d . . .
H5 H -0.0514 0.7151 -0.0902 0.040 Uiso 1 1 calc R . .
C6 C -0.0619(3) 0.6264(3) 0.0001(3) 0.0389(11) Uani 1 1 d . . .
H6 H -0.1145 0.5967 -0.0192 0.039 Uiso 1 1 calc R . .
C7 C -0.0623(3) 0.5201(3) 0.1088(2) 0.0343(10) Uani 1 1 d . . .
H7 H -0.1092 0.4893 0.0815 0.034 Uiso 1 1 calc R . .
C8 C -0.0796(4) 0.4043(3) 0.2065(3) 0.0460(13) Uani 1 1 d . . .
H8A H -0.0383 0.3522 0.1986 0.046 Uiso 1 1 calc R . .
H8B H -0.1375 0.3916 0.1794 0.046 Uiso 1 1 calc R . .
N11 N 0.1508(2) 0.4331(2) 0.2277(2) 0.0338(8) Uani 1 1 d . . .
C11 C 0.1884(3) 0.3655(3) 0.2328(2) 0.0254(8) Uani 1 1 d . . .
C12 C 0.2500 0.2500 0.1299(5) 0.0238(16) Uani 1 4 d S . .
N12 N 0.2500 0.2500 0.0638(4) 0.0426(19) Uani 1 4 d S . .
N13 N 0.2500 0.2500 0.3402(4) 0.045(2) Uani 1 4 d S . .
O13 O 0.2500 0.2500 0.4051(6) 0.117(4) Uani 1 4 d SU . .
O1W O 0.2500 0.7500 0.2500 0.072(5) Uani 0.50 4 d SPU A 1
O2W O 0.2500 0.7500 0.1932(13) 0.057(5) Uani 0.25 2 d SPU B 2

loop_
_atom_site_aniso_label
_atom_site_aniso_U_11
_atom_site_aniso_U_22
_atom_site_aniso_U_33
_atom_site_aniso_U_23
_atom_site_aniso_U_13
_atom_site_aniso_U_12
Fe1 0.0203(4) 0.0203(4) 0.0211(6) 0.000 0.000 0.000
Mn1 0.0183(3) 0.0183(3) 0.0229(5) 0.0007(2) -0.0007(2) 0.0000(3)
O1 0.0250(14) 0.0284(14) 0.0296(14) 0.0045(12) -0.0015(12) -0.0030(11)
N1 0.0352(19) 0.0304(19) 0.0267(17) 0.0054(15) -0.0012(15) -0.0112(15)
C1 0.031(2) 0.029(2) 0.0241(19) 0.0024(16) -0.0003(16) 0.0016(17)
C2 0.027(2) 0.0189(19) 0.0288(19) 0.0007(16) 0.0047(16) 0.0075(15)
C3 0.036(2) 0.0218(19) 0.035(2) 0.0025(17) 0.0026(18) 0.0016(17)
C4 0.052(3) 0.022(2) 0.038(2) 0.0106(18) 0.005(2) 0.0042(18)
C5 0.049(3) 0.038(3) 0.034(2) 0.0103(19) -0.007(2) 0.005(2)
C6 0.039(2) 0.043(3) 0.035(2) 0.008(2) -0.0085(19) -0.002(2)
C7 0.035(2) 0.040(2) 0.028(2) 0.0023(19) -0.0040(18) -0.0107(19)
C8 0.061(3) 0.047(3) 0.029(3) 0.009(2) -0.009(2) -0.030(3)
N11 0.034(2) 0.0261(18) 0.042(2) 0.0011(15) 0.0042(16) 0.0043(15)
C11 0.0204(19) 0.0224(19) 0.033(2) -0.0021(16) 0.0040(16) 0.0014(15)
C12 0.020(2) 0.020(2) 0.031(4) 0.000 0.000 0.000
N12 0.048(3) 0.048(3) 0.031(4) 0.000 0.000 0.000
N13 0.058(3) 0.058(3) 0.017(4) 0.000 0.000 0.000
O13 0.151(6) 0.151(6) 0.049(5) 0.000 0.000 0.000
O1W 0.068(6) 0.068(6) 0.079(9) 0.000 0.000 0.013(7)
O2W 0.026(7) 0.094(10) 0.051(9) 0.000 0.000 0.000(8)

loop_
_atom_type_symbol
_atom_type_description
_atom_type_scat_dispersion_real
_atom_type_scat_dispersion_imag
_atom_type_scat_source
C C 0.0033 0.0016 'International Tables Vol C Tables 4.2.6.8 and 6.1.1.4'
H H 0.0000 0.0000 'International Tables Vol C Tables 4.2.6.8 and 6.1.1.4'
N N 0.0061 0.0033 'International Tables Vol C Tables 4.2.6.8 and 6.1.1.4'
O O 0.0106 0.0060 'International Tables Vol C Tables 4.2.6.8 and 6.1.1.4'
Mn Mn 0.3368 0.7283 'International Tables Vol C Tables 4.2.6.8 and 6.1.1.4'
Fe Fe 0.3463 0.8444 'International Tables Vol C Tables 4.2.6.8 and 6.1.1.4'

loop_
_geom_angle_atom_site_label_1
_geom_angle_atom_site_label_2
_geom_angle_atom_site_label_3
_geom_angle
_geom_angle_site_symmetry_1
_geom_angle_site_symmetry_3
_geom_angle_publ_flag
N13 Fe1 C12 180.000(1) . . ?
N13 Fe1 C11 95.09(12) . 3 ?
C12 Fe1 C11 84.91(12) . 3 ?
N13 Fe1 C11 95.09(12) . . ?
C12 Fe1 C11 84.91(12) . . ?
C11 Fe1 C11 89.55(2) 3 . ?
N13 Fe1 C11 95.09(12) . 2 ?
C12 Fe1 C11 84.91(12) . 2 ?
C11 Fe1 C11 89.55(2) 3 2 ?
C11 Fe1 C11 169.8(2) . 2 ?
N13 Fe1 C11 95.09(12) . 4 ?
C12 Fe1 C11 84.91(12) . 4 ?
C11 Fe1 C11 169.8(2) 3 4 ?
C11 Fe1 C11 89.55(2) . 4 ?
C11 Fe1 C11 89.55(2) 2 4 ?
O1 Mn1 O1 96.58(17) 7_455 . ?
O1 Mn1 N1 172.38(13) 7_455 . ?
O1 Mn1 N1 91.05(13) . . ?
O1 Mn1 N1 91.05(13) 7_455 7_455 ?
O1 Mn1 N1 172.37(13) . 7_455 ?
N1 Mn1 N1 81.3(2) . 7_455 ?
O1 Mn1 N11 93.92(12) 7_455 7_455 ?
O1 Mn1 N11 89.79(13) . 7_455 ?
N1 Mn1 N11 85.96(14) . 7_455 ?
N1 Mn1 N11 89.81(14) 7_455 7_455 ?
O1 Mn1 N11 89.79(13) 7_455 . ?
O1 Mn1 N11 93.92(12) . . ?
N1 Mn1 N11 89.81(14) . . ?
N1 Mn1 N11 85.96(14) 7_455 . ?
N11 Mn1 N11 174.43(18) 7_455 . ?
C2 O1 Mn1 128.0(2) . . ?
C7 N1 C8 120.3(4) . . ?
C7 N1 Mn1 125.7(3) . . ?
C8 N1 Mn1 113.9(3) . . ?
C6 C1 C2 119.4(4) . . ?
C6 C1 C7 117.3(4) . . ?
C2 C1 C7 123.1(4) . . ?
O1 C2 C3 119.0(4) . . ?
O1 C2 C1 123.3(3) . . ?
C3 C2 C1 117.7(4) . . ?
C4 C3 C2 120.9(4) . . ?
C4 C3 H3 119.5 . . ?
C2 C3 H3 119.5 . . ?
C5 C4 C3 121.5(4) . . ?
C5 C4 H4 119.3 . . ?
C3 C4 H4 119.3 . . ?
C6 C5 C4 119.1(4) . . ?
C6 C5 H5 120.5 . . ?
C4 C5 H5 120.5 . . ?
C5 C6 C1 121.3(4) . . ?
C5 C6 H6 119.3 . . ?
C1 C6 H6 119.3 . . ?
N1 C7 C1 124.9(4) . . ?
N1 C7 H7 117.6 . . ?
C1 C7 H7 117.6 . . ?
N1 C8 C8 106.1(3) . 7_455 ?
N1 C8 H8A 110.5 . . ?
C8 C8 H8A 110.5 7_455 . ?
N1 C8 H8B 110.5 . . ?
C8 C8 H8B 110.5 7_455 . ?
H8A C8 H8B 108.7 . . ?
C11 N11 Mn1 161.0(3) . . ?
N11 C11 Fe1 178.7(4) . . ?
N12 C12 Fe1 180.0 . . ?
O13 N13 Fe1 180.000(1) . . ?

loop_
_geom_bond_atom_site_label_1
_geom_bond_atom_site_label_2
_geom_bond_distance
_geom_bond_site_symmetry_2
_geom_bond_publ_flag
Fe1 N13 1.661(7) . ?
Fe1 C12 1.928(8) . ?
Fe1 C11 1.938(4) 3 ?
Fe1 C11 1.938(4) . ?
Fe1 C11 1.938(4) 2 ?
Fe1 C11 1.938(4) 4 ?
Mn1 O1 1.888(3) 7_455 ?
Mn1 O1 1.888(3) . ?
Mn1 N1 1.985(3) . ?
Mn1 N1 1.985(3) 7_455 ?
Mn1 N11 2.305(4) 7_455 ?
Mn1 N11 2.305(4) . ?
O1 C2 1.328(5) . ?
N1 C7 1.287(5) . ?
N1 C8 1.478(5) . ?
C1 C6 1.417(6) . ?
C1 C2 1.418(6) . ?
C1 C7 1.426(6) . ?
C2 C3 1.407(6) . ?
C3 C4 1.383(6) . ?
C3 H3 0.9500 . ?
C4 C5 1.380(7) . ?
C4 H4 0.9500 . ?
C5 C6 1.372(7) . ?
C5 H5 0.9500 . ?
C6 H6 0.9500 . ?
C7 H7 0.9500 . ?
C8 C8 1.521(9) 7_455 ?
C8 H8A 0.9900 . ?
C8 H8B 0.9900 . ?
N11 C11 1.145(5) . ?
C12 N12 1.129(11) . ?
N13 O13 1.108(11) . ?
